data_4132409
loop_
_publ_author_name
'Dhers, S\'ebastien'
'Mondal, Abhishake'
'Aguil\`a, David'
'Ram\'irez, Juan'
'Vela, Sergi'
'Dechambenoit, Pierre'
'Rouzi\`eres, Mathieu'
'Nitschke, Jonathan R.'
'Cl\'erac, Rodolphe'
'Lehn, Jean-Marie'

_publ_section_title
;
 Spin State Chemistry: Modulation of Ligand p K<sub>a</sub> by Spin State
 Switching in a [2\\times 2] Iron(II) Grid-Type Complex.
;
_journal_issue 26
_journal_name_full 'Journal of the American Chemical Society'
_journal_page_first 8218
_journal_page_last 8227
_journal_paper_doi 10.1021/jacs.8b03735
_journal_volume 140
_journal_year 2018
_chemical_formula_moiety 'C88 H68 N32 Zn4, 4(B F4), 8(H2 O)'
_chemical_formula_sum 'C88 H84 B4 F16 N32 O8 Zn4'
_chemical_formula_weight 2326.59
_space_group_crystal_system tetragonal
_space_group_IT_number 130
_space_group_name_Hall '-P 4a 2ac'
_space_group_name_H-M_alt 'P 4/n c c :2'
_atom_sites_solution_hydrogens mixed
_audit_creation_method SHELXL-2014/7
_cell_angle_alpha 90
_cell_angle_beta 90
_cell_angle_gamma 90
_cell_formula_units_Z 4
_cell_length_a 21.6393(13)
_cell_length_b 21.6393(13)
_cell_length_c 21.1688(15)
_cell_measurement_reflns_used 9306
_cell_measurement_temperature 120(2)
_cell_measurement_theta_max 26.01
_cell_measurement_theta_min 2.31
_cell_volume 9912.5(11)
_computing_cell_refinement 'Bruker SAINT'
_computing_data_collection 'Bruker APEX2'
_computing_data_reduction 'Bruker SAINT'
_computing_structure_refinement 'SHELXL-2014/7 (Sheldrick, 2014)'
_computing_structure_solution 'SHELXS-2013 (Sheldrick, 2013)'
_diffrn_ambient_temperature 120(2)
_diffrn_measured_fraction_theta_full 1.000
_diffrn_measured_fraction_theta_max 1.000
_diffrn_measurement_device_type 'Bruker APEX-II Quasar'
_diffrn_measurement_method 'phi and omega scans'
_diffrn_radiation_type MoK\a
_diffrn_radiation_wavelength 0.71073
_diffrn_reflns_av_R_equivalents 0.0554
_diffrn_reflns_av_unetI/netI 0.0109
_diffrn_reflns_Laue_measured_fraction_full 1.000
_diffrn_reflns_Laue_measured_fraction_max 1.000
_diffrn_reflns_limit_h_max 26
_diffrn_reflns_limit_h_min -26
_diffrn_reflns_limit_k_max 26
_diffrn_reflns_limit_k_min -26
_diffrn_reflns_limit_l_max 26
_diffrn_reflns_limit_l_min -26
_diffrn_reflns_number 379061
_diffrn_reflns_point_group_measured_fraction_full 1.000
_diffrn_reflns_point_group_measured_fraction_max 1.000
_diffrn_reflns_theta_full 25.242
_diffrn_reflns_theta_max 26.050
_diffrn_reflns_theta_min 1.882
_diffrn_source 'Incoatec microfocus sealed tube'
_exptl_absorpt_coefficient_mu 1.059
_exptl_absorpt_correction_T_max 0.7453
_exptl_absorpt_correction_T_min 0.6773
_exptl_absorpt_correction_type multi-scan
_exptl_absorpt_process_details SADABS
_exptl_crystal_colour red
_exptl_crystal_density_diffrn 1.559
_exptl_crystal_density_meas ?
_exptl_crystal_description block
_exptl_crystal_F_000 4736
_exptl_crystal_size_max 0.300
_exptl_crystal_size_mid 0.140
_exptl_crystal_size_min 0.100
_refine_diff_density_max 0.795
_refine_diff_density_min -0.822
_refine_diff_density_rms 0.089
_refine_ls_extinction_method none
_refine_ls_goodness_of_fit_ref 1.138
_refine_ls_hydrogen_treatment mixed
_refine_ls_matrix_type full
_refine_ls_number_parameters 340
_refine_ls_number_reflns 4911
_refine_ls_number_restraints 3
_refine_ls_restrained_S_all 1.138
_refine_ls_R_factor_all 0.0623
_refine_ls_R_factor_gt 0.0604
_refine_ls_shift/su_max 0.001
_refine_ls_shift/su_mean 0.000
_refine_ls_structure_factor_coef Fsqd
_refine_ls_weighting_details 'w=1/[\s^2^(Fo^2^)+(0.0649P)^2^+34.2524P] where P=(Fo^2^+2Fc^2^)/3'
_refine_ls_weighting_scheme calc
_refine_ls_wR_factor_gt 0.1574
_refine_ls_wR_factor_ref 0.1589
_reflns_Friedel_coverage 0.000
_reflns_number_gt 4787
_reflns_number_total 4911
_reflns_threshold_expression 'I > 2\s(I)'
_cod_data_source_file ja8b03735_si_008.cif
_cod_data_source_block shelx
_cod_depositor_comments
;
The following automatic conversions were performed:

data item '_exptl_crystal_density_meas' value 'not measured' was
changed to '?' -- the value is perceived as not measured.

Automatic conversion script
Id: cif_fix_values 6909 2019-04-08 15:41:33Z antanas 
;
_cod_original_cell_volume 9912.5(14)
_cod_original_sg_symbol_H-M 'P 4/n c c'
_cod_database_code 4132409
_shelx_shelxl_version_number 2014/7
_shelx_space_group_comment
;
The symmetry employed for this shelxl refinement is uniquely defined
by the following loop, which should always be used as a source of
symmetry information in preference to the above space-group names.
They are only intended as comments.
;
_shelx_estimated_absorpt_t_min 0.742
_shelx_estimated_absorpt_t_max 0.901

loop_
_space_group_symop_operation_xyz
'x, y, z'
'-x+1/2, -y+1/2, z'
'-y+1/2, x, z'
'y, -x+1/2, z'
'-x, y+1/2, -z+1/2'
'x+1/2, -y, -z+1/2'
'y+1/2, x+1/2, -z+1/2'
'-y, -x, -z+1/2'
'-x, -y, -z'
'x-1/2, y-1/2, -z'
'y-1/2, -x, -z'
'-y, x-1/2, -z'
'x, -y-1/2, z-1/2'
'-x-1/2, y, z-1/2'
'-y-1/2, -x-1/2, z-1/2'
'y, x, z-1/2'

loop_
_atom_site_label
_atom_site_type_symbol
_atom_site_fract_x
_atom_site_fract_y
_atom_site_fract_z
_atom_site_U_iso_or_equiv
_atom_site_adp_type
_atom_site_occupancy
_atom_site_site_symmetry_order
_atom_site_calc_flag
_atom_site_refinement_flags_posn
_atom_site_refinement_flags_adp
Zn1 Zn 0.54645(2) 0.28736(2) 0.47444(2) 0.02104(16) Uani 1 1 d . .
N5 N 0.70451(13) 0.39816(13) 0.54693(13) 0.0200(6) Uani 1 1 d . .
N4 N 0.61229(14) 0.34032(14) 0.52874(13) 0.0210(6) Uani 1 1 d . .
N7 N 0.78342(14) 0.44820(14) 0.62340(15) 0.0230(6) Uani 1 1 d . .
N3 N 0.54917(15) 0.31027(17) 0.61285(15) 0.0293(7) Uani 1 1 d . .
H3N H 0.5388 0.3090 0.6530 0.035 Uiso 1 1 calc R U
N6 N 0.73324(14) 0.42333(15) 0.65283(14) 0.0242(6) Uani 1 1 d . .
N8 N 0.87105(14) 0.50372(14) 0.55723(14) 0.0254(7) Uani 1 1 d . .
N2 N 0.51499(14) 0.28188(14) 0.56762(14) 0.0250(7) Uani 1 1 d . .
N1 N 0.45793(14) 0.23205(15) 0.47124(15) 0.0275(7) Uani 1 1 d . .
C7 C 0.60060(16) 0.34084(17) 0.59239(17) 0.0231(7) Uani 1 1 d . .
C9 C 0.69317(16) 0.39739(16) 0.61131(16) 0.0214(7) Uani 1 1 d . .
C11 C 0.67308(16) 0.37311(17) 0.44003(16) 0.0229(7) Uani 1 1 d . .
C10 C 0.66303(16) 0.37026(15) 0.50978(16) 0.0200(7) Uani 1 1 d . .
C17 C 0.82467(18) 0.47648(18) 0.65568(18) 0.0280(8) Uani 1 1 d . .
H17 H 0.8220 0.4793 0.7004 0.034 Uiso 1 1 calc R U
O1 O 0.5212(2) 0.3104(2) 0.73759(16) 0.0707(13) Uani 1 1 d D .
C8 C 0.63955(17) 0.36934(17) 0.63462(16) 0.0244(7) Uani 1 1 d . .
H8 H 0.6303 0.3700 0.6785 0.029 Uiso 1 1 calc R U
C5 C 0.43301(18) 0.22286(18) 0.5288(2) 0.0304(9) Uani 1 1 d . .
C16 C 0.7075(2) 0.3284(2) 0.40939(19) 0.0350(9) Uani 1 1 d . .
H16 H 0.7248 0.2951 0.4327 0.042 Uiso 1 1 calc R U
C12 C 0.64723(18) 0.42093(19) 0.40499(18) 0.0296(8) Uani 1 1 d . .
H12 H 0.6231 0.4516 0.4255 0.036 Uiso 1 1 calc R U
C6 C 0.46676(17) 0.2502(2) 0.58172(18) 0.0320(8) Uani 1 1 d . .
H6 H 0.4537 0.2447 0.6242 0.038 Uiso 1 1 calc R U
C18 C 0.87596(18) 0.50422(17) 0.62114(18) 0.0269(8) Uani 1 1 d . .
C13 C 0.6565(2) 0.4242(2) 0.34018(19) 0.0399(10) Uani 1 1 d . .
H13 H 0.6384 0.4567 0.3163 0.048 Uiso 1 1 calc R U
C22 C 0.91641(19) 0.52912(19) 0.5227(2) 0.0325(9) Uani 1 1 d . .
H22 H 0.9128 0.5289 0.4780 0.039 Uiso 1 1 calc R U
C14 C 0.6923(2) 0.3798(2) 0.31046(19) 0.0421(11) Uani 1 1 d . .
H14 H 0.7000 0.3826 0.2664 0.050 Uiso 1 1 calc R U
C15 C 0.7167(2) 0.3320(2) 0.3447(2) 0.0438(11) Uani 1 1 d . .
H15 H 0.7402 0.3010 0.3239 0.053 Uiso 1 1 calc R U
C19 C 0.92675(19) 0.5302(2) 0.6516(2) 0.0372(10) Uani 1 1 d . .
H19 H 0.9292 0.5303 0.6964 0.045 Uiso 1 1 calc R U
F4 F 0.3589(3) 0.4280(3) 0.6997(2) 0.1201(18) Uani 1 1 d . .
C1 C 0.42683(19) 0.21095(19) 0.4206(2) 0.0357(9) Uani 1 1 d . .
H1 H 0.4444 0.2169 0.3799 0.043 Uiso 1 1 calc R U
C21 C 0.9681(2) 0.5555(2) 0.5498(2) 0.0391(10) Uani 1 1 d . .
H21 H 0.9995 0.5732 0.5242 0.047 Uiso 1 1 calc R U
C4 C 0.3774(2) 0.1910(2) 0.5369(2) 0.0410(11) Uani 1 1 d . .
H4 H 0.3616 0.1832 0.5780 0.049 Uiso 1 1 calc R U
C20 C 0.9734(2) 0.5557(2) 0.6158(2) 0.0451(11) Uani 1 1 d . .
H20 H 1.0087 0.5732 0.6356 0.054 Uiso 1 1 calc R U
F1 F 0.4240(3) 0.4540(3) 0.6158(2) 0.1193(18) Uani 1 1 d . .
C2 C 0.3707(2) 0.1811(2) 0.4250(2) 0.0445(11) Uani 1 1 d . .
H2 H 0.3493 0.1679 0.3881 0.053 Uiso 1 1 calc R U
C3 C 0.3463(2) 0.1711(2) 0.4843(2) 0.0467(12) Uani 1 1 d . .
H3 H 0.3079 0.1503 0.4887 0.056 Uiso 1 1 calc R U
F3 F 0.4668(3) 0.4224(3) 0.7078(2) 0.1158(17) Uani 1 1 d . .
F2 F 0.4138(3) 0.3554(2) 0.6477(3) 0.122(2) Uani 1 1 d . .
B1 B 0.4173(4) 0.4136(4) 0.6684(4) 0.073(2) Uani 1 1 d . .
H2W H 0.488(2) 0.338(3) 0.749(3) 0.087 Uiso 1 1 d D U
H1W H 0.551(2) 0.307(3) 0.771(2) 0.087 Uiso 1 1 d D U

loop_
_atom_site_aniso_label
_atom_site_aniso_U_11
_atom_site_aniso_U_22
_atom_site_aniso_U_33
_atom_site_aniso_U_23
_atom_site_aniso_U_13
_atom_site_aniso_U_12
Zn1 0.0214(2) 0.0243(2) 0.0174(2) 0.00143(15) -0.00194(15) -0.00135(15)
N5 0.0204(14) 0.0215(15) 0.0183(14) -0.0015(11) -0.0004(11) -0.0010(11)
N4 0.0234(15) 0.0254(15) 0.0141(14) -0.0002(11) -0.0012(11) -0.0011(12)
N7 0.0249(15) 0.0248(15) 0.0194(15) -0.0023(12) -0.0016(12) 0.0021(12)
N3 0.0259(16) 0.043(2) 0.0188(15) 0.0054(14) 0.0011(12) -0.0022(14)
N6 0.0254(16) 0.0306(16) 0.0165(14) -0.0032(12) -0.0005(12) -0.0022(13)
N8 0.0269(16) 0.0237(15) 0.0256(16) -0.0041(12) 0.0007(13) 0.0022(12)
N2 0.0220(15) 0.0298(16) 0.0231(15) 0.0063(12) -0.0020(12) 0.0022(12)
N1 0.0223(16) 0.0244(16) 0.0359(18) 0.0025(13) -0.0035(13) 0.0002(12)
C7 0.0213(17) 0.0279(18) 0.0200(17) 0.0031(14) -0.0003(14) 0.0031(14)
C9 0.0261(18) 0.0224(17) 0.0158(16) -0.0010(13) 0.0003(13) 0.0034(14)
C11 0.0225(17) 0.0270(18) 0.0192(17) -0.0027(14) -0.0014(13) -0.0096(14)
C10 0.0227(17) 0.0183(16) 0.0191(17) -0.0009(13) -0.0024(13) 0.0031(13)
C17 0.0286(19) 0.034(2) 0.0210(18) -0.0046(15) -0.0046(15) -0.0003(16)
O1 0.076(3) 0.112(4) 0.0238(17) 0.0152(19) -0.0001(17) 0.043(3)
C8 0.0281(18) 0.0296(19) 0.0154(16) -0.0014(14) 0.0012(14) 0.0016(15)
C5 0.0234(19) 0.0270(19) 0.041(2) 0.0106(16) -0.0023(16) 0.0022(15)
C16 0.046(2) 0.030(2) 0.028(2) -0.0057(16) 0.0078(18) -0.0027(18)
C12 0.031(2) 0.035(2) 0.0230(19) 0.0025(16) -0.0028(15) -0.0008(16)
C6 0.0244(18) 0.041(2) 0.0310(19) 0.0132(18) 0.0045(15) 0.0009(17)
C18 0.0288(19) 0.0277(19) 0.0242(18) -0.0042(15) -0.0036(15) -0.0007(15)
C13 0.044(2) 0.054(3) 0.022(2) 0.0075(19) -0.0082(18) -0.008(2)
C22 0.033(2) 0.030(2) 0.034(2) -0.0037(16) 0.0047(17) 0.0000(16)
C14 0.049(3) 0.059(3) 0.0181(18) -0.0075(19) 0.0035(18) -0.026(2)
C15 0.055(3) 0.043(3) 0.032(2) -0.019(2) 0.015(2) -0.015(2)
C19 0.034(2) 0.043(2) 0.035(2) -0.0082(18) -0.0077(18) -0.0075(18)
F4 0.138(4) 0.123(4) 0.099(3) -0.002(3) 0.000(3) 0.069(3)
C1 0.031(2) 0.034(2) 0.042(2) -0.0030(18) -0.0071(18) -0.0030(17)
C21 0.030(2) 0.040(2) 0.047(3) -0.003(2) 0.0094(19) -0.0056(18)
C4 0.030(2) 0.040(2) 0.053(3) 0.019(2) 0.002(2) -0.0056(18)
C20 0.031(2) 0.050(3) 0.055(3) -0.010(2) -0.003(2) -0.011(2)
F1 0.130(4) 0.132(4) 0.095(3) -0.009(3) 0.007(3) 0.030(3)
C2 0.036(2) 0.040(2) 0.058(3) -0.004(2) -0.008(2) -0.0083(19)
C3 0.033(2) 0.032(2) 0.075(3) 0.006(2) -0.006(2) -0.0102(18)
F3 0.130(4) 0.124(4) 0.093(3) -0.031(3) -0.022(3) 0.025(3)
F2 0.141(4) 0.104(4) 0.121(4) -0.027(3) -0.057(3) 0.052(3)
B1 0.079(5) 0.078(5) 0.062(4) -0.013(4) -0.025(4) 0.029(4)

loop_
_atom_type_symbol
_atom_type_description
_atom_type_scat_dispersion_real
_atom_type_scat_dispersion_imag
_atom_type_scat_source
C C 0.0033 0.0016 'International Tables Vol C Tables 4.2.6.8 and 6.1.1.4'
H H 0.0000 0.0000 'International Tables Vol C Tables 4.2.6.8 and 6.1.1.4'
B B 0.0013 0.0007 'International Tables Vol C Tables 4.2.6.8 and 6.1.1.4'
N N 0.0061 0.0033 'International Tables Vol C Tables 4.2.6.8 and 6.1.1.4'
F F 0.0171 0.0103 'International Tables Vol C Tables 4.2.6.8 and 6.1.1.4'
Zn Zn 0.2839 1.4301 'International Tables Vol C Tables 4.2.6.8 and 6.1.1.4'
O O 0.0106 0.0060 'International Tables Vol C Tables 4.2.6.8 and 6.1.1.4'

loop_
_geom_angle_atom_site_label_1
_geom_angle_atom_site_label_2
_geom_angle_atom_site_label_3
_geom_angle
_geom_angle_site_symmetry_1
_geom_angle_site_symmetry_3
N7 Zn1 N2 163.20(12) 12_656 .
N7 Zn1 N4 121.06(11) 12_656 .
N2 Zn1 N4 75.09(12) . .
N7 Zn1 N5 74.42(11) 12_656 12_656
N2 Zn1 N5 108.96(11) . 12_656
N4 Zn1 N5 100.50(11) . 12_656
N7 Zn1 N8 76.05(12) 12_656 12_656
N2 Zn1 N8 99.92(12) . 12_656
N4 Zn1 N8 92.90(11) . 12_656
N5 Zn1 N8 150.41(11) 12_656 12_656
N7 Zn1 N1 89.75(12) 12_656 .
N2 Zn1 N1 73.87(12) . .
N4 Zn1 N1 148.89(11) . .
N5 Zn1 N1 91.38(11) 12_656 .
N8 Zn1 N1 90.49(11) 12_656 .
C10 N5 C9 117.0(3) . .
C10 N5 Zn1 132.1(2) . 11_666
C9 N5 Zn1 110.7(2) . 11_666
C10 N4 C7 116.3(3) . .
C10 N4 Zn1 129.7(2) . .
C7 N4 Zn1 113.9(2) . .
C17 N7 N6 120.0(3) . .
C17 N7 Zn1 118.5(3) . 11_666
N6 N7 Zn1 120.7(2) . 11_666
N2 N3 C7 116.1(3) . .
N2 N3 H3N 121.9 . .
C7 N3 H3N 121.9 . .
C9 N6 N7 112.1(3) . .
C22 N8 C18 118.8(3) . .
C22 N8 Zn1 129.4(3) . 11_666
C18 N8 Zn1 111.7(2) . 11_666
C6 N2 N3 121.4(3) . .
C6 N2 Zn1 121.0(3) . .
N3 N2 Zn1 117.6(2) . .
C1 N1 C5 118.0(4) . .
C1 N1 Zn1 128.9(3) . .
C5 N1 Zn1 113.0(3) . .
N3 C7 N4 117.3(3) . .
N3 C7 C8 120.7(3) . .
N4 C7 C8 122.0(3) . .
N6 C9 N5 121.3(3) . .
N6 C9 C8 118.8(3) . .
N5 C9 C8 119.9(3) . .
C16 C11 C12 119.2(4) . .
C16 C11 C10 120.9(3) . .
C12 C11 C10 120.0(3) . .
N4 C10 N5 126.4(3) . .
N4 C10 C11 115.9(3) . .
N5 C10 C11 117.7(3) . .
N7 C17 C18 117.4(3) . .
N7 C17 H17 121.3 . .
C18 C17 H17 121.3 . .
H2W O1 H1W 112(4) . .
C7 C8 C9 118.3(3) . .
C7 C8 H8 120.9 . .
C9 C8 H8 120.9 . .
N1 C5 C4 121.9(4) . .
N1 C5 C6 115.7(3) . .
C4 C5 C6 122.3(4) . .
C11 C16 C15 120.1(4) . .
C11 C16 H16 120.0 . .
C15 C16 H16 120.0 . .
C13 C12 C11 120.4(4) . .
C13 C12 H12 119.8 . .
C11 C12 H12 119.8 . .
N2 C6 C5 116.3(3) . .
N2 C6 H6 121.8 . .
C5 C6 H6 121.8 . .
N8 C18 C19 121.8(4) . .
N8 C18 C17 115.9(3) . .
C19 C18 C17 122.3(4) . .
C14 C13 C12 119.7(4) . .
C14 C13 H13 120.2 . .
C12 C13 H13 120.2 . .
N8 C22 C21 122.5(4) . .
N8 C22 H22 118.8 . .
C21 C22 H22 118.8 . .
C15 C14 C13 119.9(4) . .
C15 C14 H14 120.0 . .
C13 C14 H14 120.0 . .
C14 C15 C16 120.7(4) . .
C14 C15 H15 119.7 . .
C16 C15 H15 119.7 . .
C20 C19 C18 119.0(4) . .
C20 C19 H19 120.5 . .
C18 C19 H19 120.5 . .
N1 C1 C2 123.1(4) . .
N1 C1 H1 118.5 . .
C2 C1 H1 118.5 . .
C22 C21 C20 118.8(4) . .
C22 C21 H21 120.6 . .
C20 C21 H21 120.6 . .
C3 C4 C5 118.5(4) . .
C3 C4 H4 120.7 . .
C5 C4 H4 120.7 . .
C19 C20 C21 119.1(4) . .
C19 C20 H20 120.4 . .
C21 C20 H20 120.4 . .
C3 C2 C1 118.1(4) . .
C3 C2 H2 120.9 . .
C1 C2 H2 120.9 . .
C4 C3 C2 120.2(4) . .
C4 C3 H3 119.9 . .
C2 C3 H3 119.9 . .
F2 B1 F3 112.1(6) . .
F2 B1 F1 109.1(6) . .
F3 B1 F1 108.2(7) . .
F2 B1 F4 107.5(7) . .
F3 B1 F4 111.7(6) . .
F1 B1 F4 108.1(6) . .

loop_
_geom_bond_atom_site_label_1
_geom_bond_atom_site_label_2
_geom_bond_distance
_geom_bond_site_symmetry_2
Zn1 N7 2.076(3) 12_656
Zn1 N2 2.090(3) .
Zn1 N4 2.160(3) .
Zn1 N5 2.203(3) 12_656
Zn1 N8 2.215(3) 12_656
Zn1 N1 2.260(3) .
N5 C10 1.337(4) .
N5 C9 1.385(4) .
N5 Zn1 2.204(3) 11_666
N4 C10 1.337(5) .
N4 C7 1.371(4) .
N7 C17 1.280(5) .
N7 N6 1.363(4) .
N7 Zn1 2.076(3) 11_666
N3 N2 1.357(5) .
N3 C7 1.365(5) .
N3 H3N 0.8800 .
N6 C9 1.356(5) .
N8 C22 1.341(5) .
N8 C18 1.357(5) .
N8 Zn1 2.215(3) 11_666
N2 C6 1.284(5) .
N1 C1 1.346(5) .
N1 C5 1.346(5) .
C7 C8 1.375(5) .
C9 C8 1.399(5) .
C11 C16 1.382(6) .
C11 C12 1.391(5) .
C11 C10 1.494(5) .
C17 C18 1.458(5) .
C17 H17 0.9500 .
O1 H2W 0.963(19) .
O1 H1W 0.96(2) .
C8 H8 0.9500 .
C5 C4 1.397(6) .
C5 C6 1.463(6) .
C16 C15 1.386(6) .
C16 H16 0.9500 .
C12 C13 1.388(5) .
C12 H12 0.9500 .
C6 H6 0.9500 .
C18 C19 1.393(5) .
C13 C14 1.384(7) .
C13 H13 0.9500 .
C22 C21 1.380(6) .
C22 H22 0.9500 .
C14 C15 1.369(7) .
C14 H14 0.9500 .
C15 H15 0.9500 .
C19 C20 1.378(6) .
C19 H19 0.9500 .
F4 B1 1.460(10) .
C1 C2 1.379(6) .
C1 H1 0.9500 .
C21 C20 1.402(7) .
C21 H21 0.9500 .
C4 C3 1.371(7) .
C4 H4 0.9500 .
C20 H20 0.9500 .
F1 B1 1.425(9) .
C2 C3 1.378(7) .
C2 H2 0.9500 .
C3 H3 0.9500 .
F3 B1 1.370(8) .
F2 B1 1.335(9) .
